data_2217338
loop_
_publ_author_name
'Nenwa, Justin'
'Belombe, Michel M.'
'Fokwa, Boniface P. T. '
'Dronskowski, Richard'

_publ_section_title
;
 Monoclinic polymorph of
 poly[[di-\m-aqua-triaquadi-\m-oxalato-barium(II)copper(II)]
 monohydrate]
;
_journal_coeditor_code TK2219
_journal_issue 1
_journal_name_full 'Acta Crystallographica Section E'
_journal_page_first m116
_journal_page_last m117
_journal_paper_doi 10.1107/S1600536807064525
_journal_volume 64
_journal_year 2008
_chemical_formula_iupac '[Ba Cu (C2 O4)2 (H2 O)5], H2 O'
_chemical_formula_moiety 'C4 H10 Ba Cu O13, H2 O'
_chemical_formula_sum 'C4 H12 Ba Cu O14'
_chemical_formula_weight 485.02
_chemical_name_systematic
;
poly[[di-\m-aqua-triaquadi-\m-oxalato-barium(II)copper(II)] monohydrate]
;
_space_group_IT_number 15
_symmetry_cell_setting monoclinic
_symmetry_space_group_name_Hall '-C 2yc'
_symmetry_space_group_name_H-M 'C 1 2/c 1'
_atom_sites_solution_hydrogens geom
_atom_sites_solution_primary direct
_atom_sites_solution_secondary difmap
_audit_creation_method SHELXL-97
_cell_angle_alpha 90
_cell_angle_beta 97.331(2)
_cell_angle_gamma 90
_cell_formula_units_Z 8
_cell_length_a 15.744(2)
_cell_length_b 10.7565(15)
_cell_length_c 15.345(2)
_cell_measurement_reflns_used 3213
_cell_measurement_temperature 293(2)
_cell_measurement_theta_max 28.3
_cell_measurement_theta_min 2.3
_cell_volume 2577.4(6)
_computing_cell_refinement 'SMART (Bruker, 1998)'
_computing_data_collection 'SMART (Bruker, 1998)'
_computing_data_reduction 'SAINT (Bruker, 2000)'
_computing_molecular_graphics 'DIAMOND (Brandenburg, 1999)'
_computing_publication_material 'WinGX (Farrugia, 1999)'
_computing_structure_refinement 'SHELXL97 (Sheldrick, 1997)'
_computing_structure_solution 'SHELXS97 (Sheldrick, 1997)'
_diffrn_ambient_temperature 293(2)
_diffrn_measured_fraction_theta_full 1.000
_diffrn_measured_fraction_theta_max 1.000
_diffrn_measurement_device_type 'Bruker APEX CCD area detector'
_diffrn_measurement_method '\w & \f scans'
_diffrn_radiation_monochromator graphite
_diffrn_radiation_source 'fine-focus sealed tube'
_diffrn_radiation_type MoK\a
_diffrn_radiation_wavelength 0.71073
_diffrn_reflns_av_R_equivalents 0.022
_diffrn_reflns_av_sigmaI/netI 0.016
_diffrn_reflns_limit_h_max 20
_diffrn_reflns_limit_h_min -20
_diffrn_reflns_limit_k_max 14
_diffrn_reflns_limit_k_min -14
_diffrn_reflns_limit_l_max 20
_diffrn_reflns_limit_l_min -20
_diffrn_reflns_number 17321
_diffrn_reflns_theta_full 28.3
_diffrn_reflns_theta_max 28.3
_diffrn_reflns_theta_min 2.3
_exptl_absorpt_coefficient_mu 4.761
_exptl_absorpt_correction_T_max 0.631
_exptl_absorpt_correction_T_min 0.462
_exptl_absorpt_correction_type multi-scan
_exptl_absorpt_process_details '(SADABS; Bruker, 2001)'
_exptl_crystal_colour blue
_exptl_crystal_density_diffrn 2.500
_exptl_crystal_density_method 'not measured'
_exptl_crystal_description Prism
_exptl_crystal_F_000 1864
_exptl_crystal_size_max 0.28
_exptl_crystal_size_mid 0.14
_exptl_crystal_size_min 0.10
_refine_diff_density_max 0.49
_refine_diff_density_min -1.00
_refine_ls_extinction_method none
_refine_ls_goodness_of_fit_ref 1.32
_refine_ls_hydrogen_treatment refall
_refine_ls_matrix_type full
_refine_ls_number_parameters 228
_refine_ls_number_reflns 3213
_refine_ls_number_restraints 12
_refine_ls_restrained_S_all 1.32
_refine_ls_R_factor_all 0.020
_refine_ls_R_factor_gt 0.020
_refine_ls_shift/su_max_lt 0.001
_refine_ls_shift/su_mean 0.000
_refine_ls_structure_factor_coef Fsqd
_refine_ls_weighting_details 'calc w=1/[\s^2^(Fo^2^)+(0.0219P)^2^+2.8035P] where P=(Fo^2^+2Fc^2^)/3'
_refine_ls_weighting_scheme calc
_refine_ls_wR_factor_gt 0.050
_refine_ls_wR_factor_ref 0.050
_reflns_number_gt 3180
_reflns_number_total 3213
_reflns_threshold_expression I>2\s(I)
_cod_data_source_file tk2219.cif
_cod_data_source_block I
_cod_original_cell_volume 2577.5(6)
_cod_original_sg_symbol_H-M 'C 2/c'
_cod_database_code 2217338
_cod_database_fobs_code 2217338

loop_
_symmetry_equiv_pos_as_xyz
'x, y, z'
'-x, y, -z+1/2'
'x+1/2, y+1/2, z'
'-x+1/2, y+1/2, -z+1/2'
'-x, -y, -z'
'x, -y, z-1/2'
'-x+1/2, -y+1/2, -z'
'x+1/2, -y+1/2, z-1/2'

loop_
_atom_site_type_symbol
_atom_site_label
_atom_site_fract_x
_atom_site_fract_y
_atom_site_fract_z
_atom_site_U_iso_or_equiv
_atom_site_adp_type
_atom_site_calc_flag
_atom_site_refinement_flags
_atom_site_occupancy
Ba Ba 0.141583(8) 0.466998(11) 0.208698(8) 0.01861(5) Uani d . 1
Cu Cu 0.392694(18) 0.57358(3) 0.044543(18) 0.02206(7) Uani d . 1
O O1 0.32532(11) 0.68548(15) -0.03636(11) 0.0259(3) Uani d . 1
O O2 0.32797(11) 0.44372(15) -0.02082(11) 0.0246(3) Uani d . 1
O O3 0.46519(11) 0.70211(15) 0.10073(11) 0.0253(3) Uani d . 1
O O4 0.47712(11) 0.45898(14) 0.10183(12) 0.0265(4) Uani d . 1
O O5 0.59239(11) 0.46396(15) 0.20210(12) 0.0269(4) Uani d . 1
O O6 0.23179(11) 0.57822(15) 0.36098(11) 0.0266(3) Uani d . 1
O O7 0.23098(12) 0.32494(15) 0.34220(12) 0.0297(4) Uani d . 1
O O8 0.08384(11) 0.22003(16) 0.19560(12) 0.0286(4) Uani d . 1
C C1 0.27787(14) 0.4853(2) -0.08588(15) 0.0191(4) Uani d . 1
C C2 0.52919(14) 0.6586(2) 0.15113(14) 0.0201(4) Uani d . 1
C C3 0.53447(14) 0.5145(2) 0.15330(15) 0.0195(4) Uani d . 1
C C4 0.27694(14) 0.6281(2) -0.09552(15) 0.0201(4) Uani d . 1
O O10 0.29911(11) 0.57403(16) 0.16050(12) 0.0251(3) Uani d D 1
O O11 0.21699(14) 0.32422(18) 0.09118(15) 0.0383(5) Uani d D 1
O O12 0.09995(15) 0.58277(19) 0.04541(13) 0.0363(4) Uani d D 1
O O13 0.09098(17) 0.7070(2) 0.24223(18) 0.0485(6) Uani d D 1
O O14 -0.06779(16) 0.6935(2) 0.05515(17) 0.0482(5) Uani d D 1
O O15 0.03947(12) 0.45626(19) 0.34874(13) 0.0290(4) Uani d D 1
H H10A 0.287(2) 0.648(2) 0.166(2) 0.041(9) Uiso d D 1
H H10B 0.332(2) 0.557(3) 0.2032(19) 0.042(10) Uiso d D 1
H H11A 0.257(2) 0.351(4) 0.069(2) 0.053(11) Uiso d D 1
H H11B 0.237(2) 0.254(3) 0.106(3) 0.061(12) Uiso d D 1
H H12A 0.129(2) 0.643(3) 0.040(2) 0.046(10) Uiso d D 1
H H12B 0.0539(18) 0.611(4) 0.043(3) 0.056(12) Uiso d D 1
H H13A 0.097(4) 0.779(3) 0.226(4) 0.104(14) Uiso d D 1
H H13B 0.078(3) 0.721(5) 0.291(2) 0.104(14) Uiso d D 1
H H14A -0.106(2) 0.697(4) 0.016(2) 0.069(14) Uiso d D 1
H H14B -0.047(3) 0.764(3) 0.061(3) 0.091(17) Uiso d D 1
H H15A 0.047(2) 0.386(3) 0.368(2) 0.051(11) Uiso d D 1
H H15B 0.059(3) 0.506(4) 0.381(3) 0.066(14) Uiso d D 1

loop_
_atom_site_aniso_label
_atom_site_aniso_U_11
_atom_site_aniso_U_22
_atom_site_aniso_U_33
_atom_site_aniso_U_12
_atom_site_aniso_U_13
_atom_site_aniso_U_23
Ba 0.01904(8) 0.01779(7) 0.01834(8) -0.00038(4) -0.00019(5) 0.00062(4)
Cu 0.02429(14) 0.01650(13) 0.02248(14) -0.00159(10) -0.00821(10) -0.00040(10)
O1 0.0300(8) 0.0164(7) 0.0279(8) -0.0009(6) -0.0089(7) -0.0011(6)
O2 0.0303(9) 0.0172(7) 0.0234(8) -0.0024(6) -0.0086(7) 0.0024(6)
O3 0.0263(8) 0.0181(7) 0.0286(8) -0.0022(6) -0.0071(6) -0.0001(6)
O4 0.0285(9) 0.0182(7) 0.0294(9) 0.0000(6) -0.0090(7) -0.0023(6)
O5 0.0244(8) 0.0235(8) 0.0302(9) 0.0007(6) -0.0059(7) 0.0022(6)
O6 0.0294(8) 0.0197(8) 0.0275(8) 0.0049(6) -0.0090(7) 0.0004(6)
O7 0.0349(9) 0.0191(8) 0.0307(9) -0.0022(7) -0.0132(7) -0.0014(7)
O8 0.0256(8) 0.0252(8) 0.0328(9) -0.0071(7) -0.0053(7) -0.0035(7)
C1 0.0189(9) 0.0173(9) 0.0208(10) -0.0010(7) 0.0009(8) 0.0002(8)
C2 0.0215(10) 0.0193(10) 0.0194(10) -0.0025(8) 0.0023(8) -0.0002(8)
C3 0.0206(10) 0.0189(10) 0.0190(10) -0.0006(8) 0.0026(8) 0.0001(8)
C4 0.0204(10) 0.0162(9) 0.0228(10) 0.0003(7) -0.0003(8) 0.0008(8)
O10 0.0253(8) 0.0215(8) 0.0266(8) 0.0002(7) -0.0044(7) -0.0004(7)
O11 0.0501(12) 0.0192(8) 0.0503(12) -0.0010(8) 0.0250(10) -0.0001(8)
O12 0.0451(12) 0.0278(10) 0.0344(10) -0.0054(9) -0.0014(9) 0.0072(8)
O13 0.0605(15) 0.0242(10) 0.0625(15) 0.0077(10) 0.0139(12) 0.0060(10)
O14 0.0460(13) 0.0465(13) 0.0501(14) -0.0039(11) -0.0018(11) 0.0160(11)
O15 0.0263(9) 0.0353(10) 0.0245(9) -0.0004(7) -0.0005(7) 0.0006(8)

loop_
_atom_type_symbol
_atom_type_description
_atom_type_scat_dispersion_real
_atom_type_scat_dispersion_imag
_atom_type_scat_source
C C 0.0033 0.0016 'International Tables Vol C Tables 4.2.6.8 and 6.1.1.4'
H H 0.0000 0.0000 'International Tables Vol C Tables 4.2.6.8 and 6.1.1.4'
O O 0.0106 0.0060 'International Tables Vol C Tables 4.2.6.8 and 6.1.1.4'
Cu Cu 0.3201 1.2651 'International Tables Vol C Tables 4.2.6.8 and 6.1.1.4'
Ba Ba -0.3244 2.2819 'International Tables Vol C Tables 4.2.6.8 and 6.1.1.4'

loop_
_geom_angle_atom_site_label_1
_geom_angle_atom_site_label_2
_geom_angle_atom_site_label_3
_geom_angle_site_symmetry_1
_geom_angle_site_symmetry_3
_geom_angle
_geom_angle_publ_flag
O11 Ba O13 . . 143.20(7) ?
O11 Ba O7 . . 87.48(6) ?
O13 Ba O7 . . 120.30(7) ?
O11 Ba O12 . . 74.52(7) ?
O13 Ba O12 . . 73.24(7) ?
O7 Ba O12 . . 160.00(6) ?
O11 Ba O8 . . 65.64(6) ?
O13 Ba O8 . . 142.89(7) ?
O7 Ba O8 . . 70.27(5) ?
O12 Ba O8 . . 108.68(6) ?
O11 Ba O6 . . 124.22(6) ?
O13 Ba O6 . . 65.15(7) ?
O7 Ba O6 . . 58.25(5) ?
O12 Ba O6 . . 125.77(6) ?
O8 Ba O6 . . 125.53(5) ?
O11 Ba O15 . . 143.62(6) ?
O13 Ba O15 . . 72.18(7) ?
O7 Ba O15 . . 72.77(6) ?
O12 Ba O15 . . 127.12(6) ?
O8 Ba O15 . . 78.85(6) ?
O6 Ba O15 . . 70.55(6) ?
O11 Ba O15 . 2 105.69(6) ?
O13 Ba O15 . 2 78.29(7) ?
O7 Ba O15 . 2 126.20(6) ?
O12 Ba O15 . 2 68.53(6) ?
O8 Ba O15 . 2 68.95(5) ?
O6 Ba O15 . 2 129.88(5) ?
O15 Ba O15 . 2 66.20(6) ?
O11 Ba O10 . . 66.53(6) ?
O13 Ba O10 . . 87.32(6) ?
O7 Ba O10 . . 92.11(5) ?
O12 Ba O10 . . 72.95(6) ?
O8 Ba O10 . . 129.36(5) ?
O6 Ba O10 . . 71.93(5) ?
O15 Ba O10 . . 142.08(5) ?
O15 Ba O10 2 . 141.29(5) ?
O11 Ba Ba . 2 131.91(5) ?
O13 Ba Ba . 2 69.58(5) ?
O7 Ba Ba . 2 101.84(4) ?
O12 Ba Ba . 2 96.74(5) ?
O8 Ba Ba . 2 73.44(4) ?
O6 Ba Ba . 2 99.61(4) ?
O15 Ba Ba . 2 33.40(4) ?
O15 Ba Ba 2 2 33.00(4) ?
O10 Ba Ba . 2 156.72(3) ?
O3 Cu O2 . . 174.10(8) y
O3 Cu O4 . . 85.44(7) y
O2 Cu O4 . . 93.52(7) y
O3 Cu O1 . . 94.90(7) y
O2 Cu O1 . . 84.69(7) y
O4 Cu O1 . . 165.84(8) y
O4 Cu O10 . . 96.48(7) y
C4 O1 Cu . . 112.60(14) ?
C1 O2 Cu . . 112.70(14) ?
C2 O3 Cu . . 112.62(14) ?
C3 O4 Cu . . 112.01(14) ?
C1 O6 Ba 6_566 . 120.20(14) ?
C4 O7 Ba 6_566 . 122.45(14) ?
C2 O8 Ba 3_445 . 138.63(15) ?
O6 C1 O2 6_565 . 125.4(2) ?
O6 C1 C4 6_565 . 119.5(2) ?
O2 C1 C4 . . 115.03(19) ?
O8 C2 O3 3 . 125.8(2) ?
O8 C2 C3 3 . 119.7(2) ?
O3 C2 C3 . . 114.49(18) ?
O5 C3 O4 . . 125.7(2) ?
O5 C3 C2 . . 119.2(2) ?
O4 C3 C2 . . 115.09(19) ?
O7 C4 O1 6_565 . 126.5(2) ?
O7 C4 C1 6_565 . 118.73(19) ?
O1 C4 C1 . . 114.74(19) ?
Ba O10 H10A . . 98(2) ?
Ba O10 H10B . . 101(3) ?
H10A O10 H10B . . 105(3) ?
Ba O11 H11A . . 120(3) ?
Ba O11 H11B . . 120(3) ?
H11A O11 H11B . . 98(4) ?
Ba O12 H12A . . 113(3) ?
Ba O12 H12B . . 109(3) ?
H12A O12 H12B . . 103(4) ?
Ba O13 H13A . . 141(4) ?
Ba O13 H13B . . 117(4) ?
H13A O13 H13B . . 99(5) ?
H14A O14 H14B . . 106(5) ?
Ba O15 Ba . 2 113.60(6) ?
Ba O15 H15A . . 104(3) ?
Ba O15 H15A 2 . 104(3) ?
Ba O15 H15B . . 104(4) ?
Ba O15 H15B 2 . 118(4) ?
H15A O15 H15B . . 113(4) ?

loop_
_geom_bond_atom_site_label_1
_geom_bond_atom_site_label_2
_geom_bond_site_symmetry_2
_geom_bond_distance
_geom_bond_publ_flag
Ba O11 . 2.751(2) y
Ba O13 . 2.770(2) y
Ba O7 . 2.7888(17) y
Ba O12 . 2.800(2) y
Ba O8 . 2.8066(17) y
Ba O6 . 2.8393(17) y
Ba O15 . 2.846(2) y
Ba O15 2 2.8765(19) y
Ba O10 . 2.9140(18) y
Ba Ba 2 4.7880(7) ?
Cu O3 . 1.9252(16) y
Cu O2 . 1.9326(16) y
Cu O4 . 1.9393(17) y
Cu O1 . 1.9440(16) y
Cu O10 . 2.451(3) y
O1 C4 . 1.269(3) ?
O2 C1 . 1.272(3) ?
O3 C2 . 1.278(3) ?
O4 C3 . 1.270(3) ?
O5 C3 . 1.230(3) ?
O6 C1 6_566 1.228(3) ?
O7 C4 6_566 1.231(3) ?
O8 C2 3_445 1.222(3) ?
C1 O6 6_565 1.228(3) ?
C1 C4 . 1.542(3) ?
C2 O8 3 1.222(3) ?
C2 C3 . 1.552(3) ?
C4 O7 6_565 1.231(3) ?
O10 H10A . 0.82(2) ?
O10 H10B . 0.80(2) ?
O11 H11A . 0.80(2) ?
O11 H11B . 0.84(3) ?
O12 H12A . 0.80(2) ?
O12 H12B . 0.78(2) ?
O13 H13A . 0.82(3) ?
O13 H13B . 0.81(3) ?
O14 H14A . 0.80(3) ?
O14 H14B . 0.83(3) ?
O15 Ba 2 2.8765(19) ?
O15 H15A . 0.81(2) ?
O15 H15B . 0.76(3) ?

loop_
_geom_hbond_atom_site_label_D
_geom_hbond_atom_site_label_H
_geom_hbond_atom_site_label_A
_geom_hbond_site_symmetry_A
_geom_hbond_distance_DH
_geom_hbond_distance_HA
_geom_hbond_distance_DA
_geom_hbond_angle_DHA
O10 H10A O7 4 0.82(2) 1.93(2) 2.740(2) 168(3)
O10 H10B O5 2_655 0.80(2) 2.02(3) 2.801(2) 163(4)
O10 H10B O8 4 0.80(2) 2.59(3) 3.114(2) 125(3)
O11 H11A O2 . 0.80(2) 2.13(3) 2.903(3) 161(4)
O11 H11B O6 4_545 0.84(3) 2.00(3) 2.835(3) 172(4)
O11 H11B O2 7 0.84(3) 2.63(4) 3.127(3) 119(3)
O12 H12A O1 7_565 0.80(2) 1.98(3) 2.768(3) 165(4)
O13 H13A O5 3_455 0.82(3) 2.02(3) 2.832(3) 168(6)
O13 H13B O14 2 0.81(3) 2.41(3) 3.180(4) 159(6)
O14 H14A O11 5_565 0.80(3) 2.25(3) 3.041(3) 171(5)
O14 H14B O4 3_455 0.83(3) 2.21(3) 3.007(3) 163(5)
O15 H15A O3 4_545 0.81(2) 2.05(3) 2.845(3) 165(4)
O12 H12B O14 . 0.78(2) 2.14(3) 2.918(3) 173(4)
O15 H15B O14 2 0.76(3) 2.24(3) 2.952(3) 156(5)
